data_5910271
loop_
_publ_author_name
'Wyckoff, R. W. G.'

_publ_section_title
;
Pages 40, 41 & 42 from the Structure of Crystals, vol. 4 by Wyckoff R W G. 
published by Interscience Publishers, Inc. in 1951 
;
_journal_name_full 'The Structure of Crystals'
_journal_page_first 40
_journal_page_last 42
_journal_volume 4
_journal_year 1951
_chemical_formula_structural KAs4O6Br
_chemical_formula_sum 'As4 Br K O6'
_space_group_IT_number 191
_symmetry_cell_setting hexagonal
_symmetry_Int_Tables_number 191
_symmetry_space_group_name_Hall '-P 6 2'
_symmetry_space_group_name_H-M 'P 6/m m m'
_audit_creation_date 2006-24-10
_audit_creation_method
;
Pages 40, 41 & 42 from the Structure of Crystals, vol. 4 by Wyckoff R W G. 
published by Interscience Publishers, Inc. in 1951 
;
_audit_update_record 'created by Girish Upreti, Portland State University'
_cell_angle_alpha 90
_cell_angle_beta 90
_cell_angle_gamma 120
_cell_length_a 5.26
_cell_length_b 5.26
_cell_length_c 8.97
_cell_volume 214.929
_cod_original_formula_sum 'K As4 O6 Br'
_cod_database_code 5910271

loop_
_symmetry_equiv_pos_as_xyz
x,y,z
x-y,x,z
y,-x+y,z
-y,x-y,z
-x+y,-x,z
x-y,-y,-z
-x,-x+y,-z
-x,-y,z
y,x,-z
-y,-x,-z
-x+y,y,-z
x,x-y,-z
-x,-y,-z
-x+y,-x,-z
-y,x-y,-z
y,-x+y,-z
x-y,x,-z
-x+y,y,z
x,x-y,z
x,y,-z
-y,-x,z
y,x,z
x-y,-y,z
-x,-x+y,z

loop_
_atom_site_fract_x
_atom_site_fract_y
_atom_site_fract_z
_atom_site_label
0.00000 0.00000 0.50000 K
0.00000 0.00000 0.00000 Br
0.33333 0.66667 0.20800 As1
0.66667 0.33333 0.20800 As2
-0.33333 -0.66667 -0.20800 As3
-0.66667 -0.33333 -0.20800 As4
0.50000 0.00000 0.31800 O1
0.00000 0.50000 0.31800 O2
0.50000 0.50000 0.31800 O3
-0.50000 -0.00000 -0.31800 O4
-0.00000 -0.50000 -0.31800 O5
-0.50000 -0.50000 -0.31800 O6
